data_7049520
loop_
_publ_author_name
'Bartalucci, Niccol\`o'
'Marchetti, Fabio'
'Zacchini, Stefano'
'Pampaloni, Guido'

_publ_section_title
;
 Decarbonylation of phenylacetic acids by high valent transition metal
 halides.
;
_journal_issue 17
_journal_name_full 'Dalton transactions (Cambridge, England : 2003)'
_journal_page_first 5725
_journal_page_last 5734
_journal_paper_doi 10.1039/c9dt00551j
_journal_volume 48
_journal_year 2019
_chemical_formula_sum 'C41 H34 Cl12 O2 Ti2'
_chemical_formula_weight 1079.88
_space_group_crystal_system monoclinic
_space_group_IT_number 14
_space_group_name_Hall '-P 2yn'
_space_group_name_H-M_alt 'P 1 21/n 1'
_symmetry_space_group_name_Hall '-P 2yn'
_symmetry_space_group_name_H-M 'P 1 21/n 1'
_atom_sites_solution_hydrogens geom
_audit_creation_method SHELXL-2014/7
_audit_update_record
;
2019-01-18 deposited with the CCDC.    2019-03-27 downloaded from the CCDC.
;
_cell_angle_alpha 90
_cell_angle_beta 106.889(2)
_cell_angle_gamma 90
_cell_formula_units_Z 4
_cell_length_a 17.897(3)
_cell_length_b 10.5524(18)
_cell_length_c 25.825(5)
_cell_measurement_reflns_used 9967
_cell_measurement_temperature 100(2)
_cell_measurement_theta_max 26.2325
_cell_measurement_theta_min 2.291
_cell_volume 4666.9(14)
_computing_cell_refinement 'APEX3 (Bruker AXS, 2015)'
_computing_data_collection 'APEX3 (Bruker AXS, 2015)'
_computing_data_reduction 'SAINT (Bruker AXS, 2015)'
_computing_molecular_graphics 'ORTEPIII (Johnson, 1996)'
_computing_publication_material 'XCIF 2014/2 (Bruker AXS, 2014)'
_computing_structure_refinement 'SHELXL-2014/7 (Sheldrick, 2014)'
_computing_structure_solution 'SHELXT (Sheldrick, 2015)'
_diffrn_ambient_temperature 100(2)
_diffrn_measured_fraction_theta_full 0.999
_diffrn_measured_fraction_theta_max 0.999
_diffrn_measurement_device_type 'CCD area detector'
_diffrn_measurement_method 'phi and omega scans'
_diffrn_radiation_monochromator graphite
_diffrn_radiation_source 'fine-focus sealed tube'
_diffrn_radiation_type MoK\a
_diffrn_radiation_wavelength 0.71073
_diffrn_reflns_av_R_equivalents 0.0717
_diffrn_reflns_av_unetI/netI 0.0534
_diffrn_reflns_Laue_measured_fraction_full 0.999
_diffrn_reflns_Laue_measured_fraction_max 0.999
_diffrn_reflns_limit_h_max 21
_diffrn_reflns_limit_h_min -21
_diffrn_reflns_limit_k_max 12
_diffrn_reflns_limit_k_min -12
_diffrn_reflns_limit_l_max 30
_diffrn_reflns_limit_l_min -30
_diffrn_reflns_number 43028
_diffrn_reflns_point_group_measured_fraction_full 0.999
_diffrn_reflns_point_group_measured_fraction_max 0.999
_diffrn_reflns_theta_full 25.026
_diffrn_reflns_theta_max 25.026
_diffrn_reflns_theta_min 1.234
_exptl_absorpt_coefficient_mu 1.064
_exptl_absorpt_correction_T_max 0.4296
_exptl_absorpt_correction_T_min 0.2808
_exptl_absorpt_correction_type empirical
_exptl_absorpt_process_details
; 
 Data were corrected for Lorentz polarization and absorption
 effects (empirical absorption correction SADABS).
 R(int) =  0.1333 (selected reflections only, before parameter refinement)
 R(int) =  0.0727 (selected reflections only, after parameter refinement)
;
_exptl_crystal_colour bright-orange
_exptl_crystal_density_diffrn 1.537
_exptl_crystal_description plate
_exptl_crystal_F_000 2176
_exptl_crystal_size_max 0.220
_exptl_crystal_size_mid 0.160
_exptl_crystal_size_min 0.120
_refine_diff_density_max 2.805
_refine_diff_density_min -1.361
_refine_diff_density_rms 0.135
_refine_ls_extinction_method none
_refine_ls_goodness_of_fit_ref 1.045
_refine_ls_hydrogen_treatment constr
_refine_ls_matrix_type full
_refine_ls_number_parameters 512
_refine_ls_number_reflns 8248
_refine_ls_number_restraints 27
_refine_ls_restrained_S_all 1.055
_refine_ls_R_factor_all 0.0816
_refine_ls_R_factor_gt 0.0617
_refine_ls_shift/su_max 0.000
_refine_ls_shift/su_mean 0.000
_refine_ls_structure_factor_coef Fsqd
_refine_ls_weighting_details 'w=1/[\s^2^(Fo^2^)+(0.1030P)^2^+17.1211P] where P=(Fo^2^+2Fc^2^)/3'
_refine_ls_weighting_scheme calc
_refine_ls_wR_factor_gt 0.1725
_refine_ls_wR_factor_ref 0.1896
_reflns_Friedel_coverage 0.000
_reflns_number_gt 6428
_reflns_number_total 8248
_reflns_threshold_expression 'I > 2\s(I)'
_cod_data_source_file c9dt00551j2.cif
_cod_data_source_block 4
_cod_depositor_comments 'Adding full bibliography for 7049514--7049520.cif.'
_cod_original_cell_volume 4666.8(14)
_cod_database_code 7049520
_shelx_shelxl_version_number 2014/7
_shelx_space_group_comment
;
The symmetry employed for this shelxl refinement is uniquely defined
by the following loop, which should always be used as a source of
symmetry information in preference to the above space-group names.
They are only intended as comments.
;
_shelx_estimated_absorpt_t_min 0.800
_shelx_estimated_absorpt_t_max 0.883

loop_
_space_group_symop_operation_xyz
'x, y, z'
'-x+1/2, y+1/2, -z+1/2'
'-x, -y, -z'
'x-1/2, -y-1/2, z-1/2'

loop_
_atom_site_label
_atom_site_type_symbol
_atom_site_fract_x
_atom_site_fract_y
_atom_site_fract_z
_atom_site_U_iso_or_equiv
_atom_site_adp_type
_atom_site_occupancy
_atom_site_site_symmetry_order
_atom_site_calc_flag
_atom_site_refinement_flags_posn
_atom_site_refinement_flags_adp
_atom_site_refinement_flags_occupancy
_atom_site_disorder_assembly
_atom_site_disorder_group
Ti1 Ti -0.12160(5) 0.49428(8) 0.20633(4) 0.0180(2) Uani 1 1 d . . . . .
Ti2 Ti 0.08779(5) 0.54989(8) 0.21457(4) 0.0176(2) Uani 1 1 d . . . . .
Cl1 Cl -0.18609(8) 0.55245(14) 0.12169(5) 0.0308(3) Uani 1 1 d . . . . .
Cl2 Cl -0.18966(7) 0.60988(13) 0.24829(5) 0.0258(3) Uani 1 1 d . . . . .
Cl3 Cl -0.18191(7) 0.30769(12) 0.20363(5) 0.0268(3) Uani 1 1 d . . . . .
Cl4 Cl 0.08340(8) 0.63048(13) 0.13349(5) 0.0267(3) Uani 1 1 d . . . . .
Cl5 Cl 0.16075(8) 0.70259(12) 0.26331(5) 0.0260(3) Uani 1 1 d . . . . .
Cl6 Cl 0.17754(7) 0.40460(13) 0.21334(5) 0.0254(3) Uani 1 1 d . . . . .
Cl7 Cl -0.02977(7) 0.67433(11) 0.21513(5) 0.0216(3) Uani 1 1 d . . . . .
Cl8 Cl -0.01856(7) 0.39613(11) 0.17108(5) 0.0204(3) Uani 1 1 d . . . . .
C1 C 0.0231(3) 0.4340(4) 0.3021(2) 0.0154(10) Uani 1 1 d . . . . .
O1 O 0.07584(19) 0.4724(3) 0.28239(14) 0.0190(7) Uani 1 1 d . . . . .
O2 O -0.04807(19) 0.4411(3) 0.27765(14) 0.0198(8) Uani 1 1 d . . . . .
C2 C 0.0501(3) 0.3802(5) 0.3598(2) 0.0185(10) Uani 1 1 d . . . . .
C3 C -0.0217(3) 0.3514(5) 0.3799(2) 0.0193(11) Uani 1 1 d . . . . .
C4 C -0.0769(3) 0.2639(5) 0.3517(2) 0.0230(11) Uani 1 1 d . . . . .
H4 H -0.0709 0.2254 0.3199 0.028 Uiso 1 1 calc R U . . .
C5 C -0.1403(3) 0.2325(6) 0.3696(2) 0.0315(13) Uani 1 1 d . . . . .
H5 H -0.1776 0.1728 0.3500 0.038 Uiso 1 1 calc R U . . .
C6 C -0.1494(4) 0.2872(7) 0.4154(3) 0.0430(17) Uani 1 1 d . . . . .
H6 H -0.1934 0.2668 0.4273 0.052 Uiso 1 1 calc R U . . .
C7 C -0.0945(4) 0.3720(8) 0.4441(3) 0.0486(19) Uani 1 1 d . . . . .
H7 H -0.0999 0.4081 0.4765 0.058 Uiso 1 1 calc R U . . .
C8 C -0.0311(3) 0.4052(6) 0.4259(2) 0.0329(14) Uani 1 1 d . . . . .
H8 H 0.0058 0.4655 0.4455 0.039 Uiso 1 1 calc R U . . .
C9 C 0.1023(3) 0.4832(5) 0.3941(2) 0.0209(11) Uani 1 1 d . . . . .
C10 C 0.0796(3) 0.6092(5) 0.3854(2) 0.0287(13) Uani 1 1 d . . . . .
H10 H 0.0324 0.6296 0.3584 0.034 Uiso 1 1 calc R U . . .
C11 C 0.1246(4) 0.7061(6) 0.4154(3) 0.0371(15) Uani 1 1 d . . . . .
H11 H 0.1082 0.7918 0.4088 0.045 Uiso 1 1 calc R U . . .
C12 C 0.1931(4) 0.6777(6) 0.4547(2) 0.0323(14) Uani 1 1 d . . . . .
H12 H 0.2244 0.7433 0.4753 0.039 Uiso 1 1 calc R U . . .
C13 C 0.2156(3) 0.5532(6) 0.4638(2) 0.0338(14) Uani 1 1 d . . . . .
H13 H 0.2624 0.5331 0.4912 0.041 Uiso 1 1 calc R U . . .
C14 C 0.1710(3) 0.4566(5) 0.4337(2) 0.0247(12) Uani 1 1 d . . . . .
H14 H 0.1879 0.3712 0.4403 0.030 Uiso 1 1 calc R U . . .
C15 C 0.0959(3) 0.2541(5) 0.3607(2) 0.0209(11) Uani 1 1 d . . . . .
C16 C 0.1329(3) 0.2227(6) 0.3222(2) 0.0316(13) Uani 1 1 d . . . . .
H16 H 0.1292 0.2782 0.2926 0.038 Uiso 1 1 calc R U . . .
C17 C 0.1758(4) 0.1098(6) 0.3264(3) 0.0398(15) Uani 1 1 d . . . . .
H17 H 0.2006 0.0898 0.2995 0.048 Uiso 1 1 calc R U . . .
C18 C 0.1822(4) 0.0289(6) 0.3683(3) 0.0409(16) Uani 1 1 d . . . . .
H18 H 0.2111 -0.0476 0.3705 0.049 Uiso 1 1 calc R U . . .
C19 C 0.1463(4) 0.0587(6) 0.4079(3) 0.0408(16) Uani 1 1 d . . . . .
H19 H 0.1515 0.0034 0.4378 0.049 Uiso 1 1 calc R U . . .
C20 C 0.1030(4) 0.1694(5) 0.4037(2) 0.0325(13) Uani 1 1 d . . . . .
H20 H 0.0777 0.1881 0.4304 0.039 Uiso 1 1 calc R U . . .
C31 C 0.9605(3) 0.0817(5) 0.1236(2) 0.0201(11) Uani 1 1 d . . . . .
C32 C 0.9154(3) 0.1394(5) 0.0735(2) 0.0212(11) Uani 1 1 d . . . . .
C33 C 0.9380(3) 0.1224(5) 0.0259(2) 0.0237(11) Uani 1 1 d . . . . .
H33 H 0.9829 0.0731 0.0272 0.028 Uiso 1 1 calc R U . . .
C34 C 0.8959(3) 0.1765(5) -0.0222(2) 0.0273(12) Uani 1 1 d . . . . .
H34 H 0.9104 0.1613 -0.0542 0.033 Uiso 1 1 calc R U . . .
C35 C 0.8322(3) 0.2535(6) -0.0239(2) 0.0317(13) Uani 1 1 d . . . . .
H35 H 0.8040 0.2928 -0.0569 0.038 Uiso 1 1 calc R U . . .
C36 C 0.8097(3) 0.2729(5) 0.0223(2) 0.0308(13) Uani 1 1 d . . . . .
H36 H 0.7665 0.3264 0.0210 0.037 Uiso 1 1 calc R U . . .
C37 C 0.8497(3) 0.2148(5) 0.0706(2) 0.0283(12) Uani 1 1 d . . . . .
H37 H 0.8325 0.2261 0.1018 0.034 Uiso 1 1 calc R U . . .
C38 C 0.9245(3) 0.0391(5) 0.1633(2) 0.0209(11) Uani 1 1 d . . . . .
C39 C 0.8476(3) -0.0073(5) 0.1484(2) 0.0286(13) Uani 1 1 d . . . . .
H39 H 0.8178 -0.0085 0.1114 0.034 Uiso 1 1 calc R U . . .
C40 C 0.8155(4) -0.0508(6) 0.1871(3) 0.0369(15) Uani 1 1 d . . . . .
H40 H 0.7635 -0.0824 0.1767 0.044 Uiso 1 1 calc R U . . .
C41 C 0.8576(4) -0.0491(5) 0.2408(3) 0.0371(15) Uani 1 1 d . . . . .
H41 H 0.8344 -0.0793 0.2672 0.045 Uiso 1 1 calc R U . . .
C42 C 0.9345(4) -0.0034(5) 0.2572(2) 0.0324(14) Uani 1 1 d . . . . .
H42 H 0.9634 -0.0025 0.2944 0.039 Uiso 1 1 calc R U . . .
C43 C 0.9675(3) 0.0402(5) 0.2186(2) 0.0257(12) Uani 1 1 d . . . . .
H43 H 1.0195 0.0713 0.2292 0.031 Uiso 1 1 calc R U . . .
C44 C 1.0442(3) 0.0666(5) 0.1334(2) 0.0193(11) Uani 1 1 d . . . . .
C45 C 1.0873(3) 0.1570(5) 0.1143(2) 0.0230(11) Uani 1 1 d . . . . .
H45 H 1.0621 0.2305 0.0961 0.028 Uiso 1 1 calc R U . . .
C46 C 1.1664(3) 0.1395(5) 0.1218(2) 0.0265(12) Uani 1 1 d . . . . .
H46 H 1.1958 0.2017 0.1096 0.032 Uiso 1 1 calc R U . . .
C47 C 1.2025(3) 0.0306(5) 0.1472(2) 0.0252(12) Uani 1 1 d . . . . .
H47 H 1.2566 0.0176 0.1518 0.030 Uiso 1 1 calc R U . . .
C48 C 1.1605(3) -0.0594(5) 0.1660(2) 0.0240(11) Uani 1 1 d . . . . .
H48 H 1.1858 -0.1338 0.1833 0.029 Uiso 1 1 calc R U . . .
C49 C 1.0825(3) -0.0415(5) 0.1598(2) 0.0226(11) Uani 1 1 d . . . . .
H49 H 1.0542 -0.1028 0.1735 0.027 Uiso 1 1 calc R U . . .
C101 C 0.8792(12) 0.7620(17) 0.3930(6) 0.109(5) Uiso 0.659(12) 1 d D U P A 1
H10A H 0.8280 0.7820 0.3669 0.131 Uiso 0.659(12) 1 calc R U P A 1
H10B H 0.9033 0.6957 0.3759 0.131 Uiso 0.659(12) 1 calc R U P A 1
Cl21 Cl 0.9362(5) 0.8958(10) 0.3976(4) 0.174(4) Uiso 0.659(12) 1 d D U P A 1
Cl22 Cl 0.8603(4) 0.6945(6) 0.4463(2) 0.1001(19) Uiso 0.659(12) 1 d D U P A 1
C111 C 0.8694(19) 0.700(2) 0.3904(8) 0.090(6) Uiso 0.341(12) 1 d D U P A 2
H11A H 0.8124 0.7038 0.3726 0.108 Uiso 0.341(12) 1 calc R U P A 2
H11B H 0.8903 0.6187 0.3818 0.108 Uiso 0.341(12) 1 calc R U P A 2
Cl25 Cl 0.9171(5) 0.8282(9) 0.3719(4) 0.087(4) Uiso 0.341(12) 1 d D U P A 2
Cl26 Cl 0.8909(13) 0.723(2) 0.4591(7) 0.183(7) Uiso 0.341(12) 1 d D U P A 2
C201 C 0.9241(4) 0.6320(6) 0.0297(2) 0.0390(15) Uani 1 1 d . . . . .
H20A H 0.9805 0.6219 0.0338 0.047 Uiso 1 1 calc R U . . .
H20B H 0.9116 0.5804 0.0581 0.047 Uiso 1 1 calc R U . . .
Cl31 Cl 0.87144(15) 0.57510(17) -0.03298(7) 0.0668(6) Uani 1 1 d . U . . .
Cl32 Cl 0.90503(9) 0.79214(15) 0.03983(7) 0.0396(4) Uani 1 1 d . . . . .

loop_
_atom_site_aniso_label
_atom_site_aniso_U_11
_atom_site_aniso_U_22
_atom_site_aniso_U_33
_atom_site_aniso_U_23
_atom_site_aniso_U_13
_atom_site_aniso_U_12
Ti1 0.0122(4) 0.0205(5) 0.0213(5) 0.0003(4) 0.0050(4) 0.0019(4)
Ti2 0.0146(5) 0.0190(5) 0.0198(5) 0.0003(4) 0.0061(4) -0.0008(4)
Cl1 0.0233(7) 0.0431(8) 0.0243(7) 0.0054(6) 0.0042(5) 0.0085(6)
Cl2 0.0207(6) 0.0285(7) 0.0316(7) -0.0003(5) 0.0128(6) 0.0054(5)
Cl3 0.0213(7) 0.0274(7) 0.0323(7) -0.0038(6) 0.0089(6) -0.0073(5)
Cl4 0.0292(7) 0.0311(7) 0.0211(6) 0.0036(5) 0.0093(5) -0.0013(6)
Cl5 0.0249(7) 0.0256(7) 0.0254(7) 0.0002(5) 0.0043(5) -0.0088(5)
Cl6 0.0177(6) 0.0282(7) 0.0325(7) 0.0008(5) 0.0106(5) 0.0047(5)
Cl7 0.0197(6) 0.0169(6) 0.0301(7) 0.0004(5) 0.0103(5) 0.0020(5)
Cl8 0.0158(6) 0.0203(6) 0.0259(6) -0.0065(5) 0.0073(5) -0.0010(5)
C1 0.015(2) 0.011(2) 0.020(2) -0.0032(19) 0.006(2) -0.0003(19)
O1 0.0185(18) 0.0198(18) 0.0199(18) 0.0023(14) 0.0073(15) 0.0007(14)
O2 0.0158(18) 0.0201(18) 0.0228(18) 0.0013(15) 0.0045(15) 0.0017(14)
C2 0.015(2) 0.022(3) 0.018(2) -0.002(2) 0.004(2) -0.002(2)
C3 0.015(2) 0.022(3) 0.020(3) 0.004(2) 0.003(2) 0.000(2)
C4 0.026(3) 0.022(3) 0.021(3) 0.002(2) 0.008(2) -0.005(2)
C5 0.022(3) 0.037(3) 0.033(3) 0.001(3) 0.004(2) -0.012(3)
C6 0.030(3) 0.066(5) 0.037(4) -0.006(3) 0.015(3) -0.020(3)
C7 0.040(4) 0.074(5) 0.039(4) -0.020(4) 0.023(3) -0.024(4)
C8 0.029(3) 0.044(4) 0.028(3) -0.014(3) 0.011(3) -0.017(3)
C9 0.020(3) 0.024(3) 0.021(3) -0.002(2) 0.010(2) -0.004(2)
C10 0.030(3) 0.025(3) 0.030(3) -0.005(2) 0.005(2) 0.000(2)
C11 0.047(4) 0.021(3) 0.046(4) -0.006(3) 0.018(3) -0.008(3)
C12 0.035(3) 0.040(4) 0.028(3) -0.013(3) 0.018(3) -0.020(3)
C13 0.023(3) 0.052(4) 0.028(3) -0.007(3) 0.009(2) -0.009(3)
C14 0.022(3) 0.030(3) 0.023(3) -0.001(2) 0.007(2) -0.004(2)
C15 0.015(2) 0.020(3) 0.025(3) -0.001(2) 0.002(2) -0.001(2)
C16 0.032(3) 0.028(3) 0.036(3) 0.004(3) 0.012(3) 0.006(3)
C17 0.036(4) 0.032(3) 0.054(4) -0.003(3) 0.017(3) 0.013(3)
C18 0.032(3) 0.021(3) 0.063(4) 0.000(3) 0.004(3) 0.006(3)
C19 0.042(4) 0.023(3) 0.050(4) 0.009(3) 0.000(3) 0.001(3)
C20 0.036(3) 0.027(3) 0.033(3) 0.002(2) 0.007(3) -0.003(3)
C31 0.022(3) 0.012(2) 0.026(3) -0.005(2) 0.007(2) 0.001(2)
C32 0.019(3) 0.023(3) 0.022(3) -0.006(2) 0.007(2) -0.004(2)
C33 0.023(3) 0.020(3) 0.028(3) -0.005(2) 0.008(2) -0.003(2)
C34 0.030(3) 0.027(3) 0.021(3) -0.001(2) 0.002(2) -0.008(2)
C35 0.032(3) 0.028(3) 0.028(3) 0.004(2) -0.003(2) -0.005(3)
C36 0.025(3) 0.026(3) 0.036(3) -0.006(3) 0.001(3) 0.002(2)
C37 0.025(3) 0.029(3) 0.030(3) -0.008(2) 0.006(2) 0.000(2)
C38 0.022(3) 0.018(2) 0.027(3) -0.001(2) 0.013(2) 0.001(2)
C39 0.021(3) 0.027(3) 0.038(3) -0.010(2) 0.010(2) -0.002(2)
C40 0.031(3) 0.031(3) 0.055(4) -0.007(3) 0.022(3) -0.004(3)
C41 0.044(4) 0.024(3) 0.055(4) 0.002(3) 0.033(3) 0.004(3)
C42 0.044(4) 0.028(3) 0.032(3) 0.001(2) 0.021(3) 0.006(3)
C43 0.029(3) 0.021(3) 0.029(3) -0.006(2) 0.012(2) 0.003(2)
C44 0.019(3) 0.023(3) 0.016(2) -0.003(2) 0.005(2) -0.001(2)
C45 0.026(3) 0.023(3) 0.021(3) -0.001(2) 0.007(2) 0.000(2)
C46 0.022(3) 0.030(3) 0.030(3) -0.004(2) 0.012(2) -0.005(2)
C47 0.017(3) 0.033(3) 0.026(3) -0.005(2) 0.007(2) 0.001(2)
C48 0.025(3) 0.026(3) 0.022(3) 0.002(2) 0.007(2) 0.006(2)
C49 0.025(3) 0.024(3) 0.020(3) -0.002(2) 0.008(2) -0.002(2)
C201 0.053(4) 0.033(3) 0.027(3) 0.001(3) 0.004(3) 0.007(3)
Cl31 0.1110(18) 0.0315(9) 0.0383(10) -0.0020(7) -0.0092(10) -0.0139(10)
Cl32 0.0352(8) 0.0335(8) 0.0463(9) -0.0093(7) 0.0058(7) 0.0041(6)

loop_
_atom_type_symbol
_atom_type_description
_atom_type_scat_dispersion_real
_atom_type_scat_dispersion_imag
_atom_type_scat_source
C C 0.0033 0.0016 'International Tables Vol C Tables 4.2.6.8 and 6.1.1.4'
H H 0.0000 0.0000 'International Tables Vol C Tables 4.2.6.8 and 6.1.1.4'
O O 0.0106 0.0060 'International Tables Vol C Tables 4.2.6.8 and 6.1.1.4'
Cl Cl 0.1484 0.1585 'International Tables Vol C Tables 4.2.6.8 and 6.1.1.4'
Ti Ti 0.2776 0.4457 'International Tables Vol C Tables 4.2.6.8 and 6.1.1.4'

loop_
_geom_angle_atom_site_label_1
_geom_angle_atom_site_label_2
_geom_angle_atom_site_label_3
_geom_angle
O2 Ti1 Cl2 90.70(11)
O2 Ti1 Cl3 87.96(11)
Cl2 Ti1 Cl3 99.85(6)
O2 Ti1 Cl1 170.42(11)
Cl2 Ti1 Cl1 97.22(6)
Cl3 Ti1 Cl1 95.95(6)
O2 Ti1 Cl7 83.66(11)
Cl2 Ti1 Cl7 88.70(5)
Cl3 Ti1 Cl7 168.12(6)
Cl1 Ti1 Cl7 91.11(6)
O2 Ti1 Cl8 82.08(11)
Cl2 Ti1 Cl8 166.45(6)
Cl3 Ti1 Cl8 91.38(5)
Cl1 Ti1 Cl8 89.07(5)
Cl7 Ti1 Cl8 79.15(5)
O1 Ti2 Cl5 89.74(11)
O1 Ti2 Cl6 89.53(11)
Cl5 Ti2 Cl6 101.52(6)
O1 Ti2 Cl4 171.96(11)
Cl5 Ti2 Cl4 96.29(6)
Cl6 Ti2 Cl4 94.45(6)
O1 Ti2 Cl7 84.54(10)
Cl5 Ti2 Cl7 88.44(6)
Cl6 Ti2 Cl7 168.41(6)
Cl4 Ti2 Cl7 90.29(5)
O1 Ti2 Cl8 82.35(11)
Cl5 Ti2 Cl8 165.76(6)
Cl6 Ti2 Cl8 90.28(6)
Cl4 Ti2 Cl8 90.64(5)
Cl7 Ti2 Cl8 79.07(5)
Ti1 Cl7 Ti2 97.73(5)
Ti2 Cl8 Ti1 96.49(5)
O2 C1 O1 123.2(5)
O2 C1 C2 120.1(4)
O1 C1 C2 116.7(4)
C1 O1 Ti2 140.1(3)
C1 O2 Ti1 141.4(3)
C1 C2 C9 105.4(4)
C1 C2 C3 109.8(4)
C9 C2 C3 111.7(4)
C1 C2 C15 110.3(4)
C9 C2 C15 111.5(4)
C3 C2 C15 108.1(4)
C8 C3 C4 118.7(5)
C8 C3 C2 122.1(5)
C4 C3 C2 119.1(4)
C5 C4 C3 120.7(5)
C5 C4 H4 119.7
C3 C4 H4 119.7
C6 C5 C4 120.2(5)
C6 C5 H5 119.9
C4 C5 H5 119.9
C5 C6 C7 119.7(6)
C5 C6 H6 120.2
C7 C6 H6 120.2
C6 C7 C8 120.4(6)
C6 C7 H7 119.8
C8 C7 H7 119.8
C3 C8 C7 120.3(5)
C3 C8 H8 119.8
C7 C8 H8 119.8
C14 C9 C10 118.1(5)
C14 C9 C2 123.0(5)
C10 C9 C2 118.9(5)
C9 C10 C11 121.2(5)
C9 C10 H10 119.4
C11 C10 H10 119.4
C12 C11 C10 119.9(6)
C12 C11 H11 120.1
C10 C11 H11 120.1
C13 C12 C11 119.2(5)
C13 C12 H12 120.4
C11 C12 H12 120.4
C12 C13 C14 121.0(6)
C12 C13 H13 119.5
C14 C13 H13 119.5
C9 C14 C13 120.7(5)
C9 C14 H14 119.7
C13 C14 H14 119.7
C16 C15 C20 117.6(5)
C16 C15 C2 123.5(5)
C20 C15 C2 118.9(5)
C15 C16 C17 120.8(6)
C15 C16 H16 119.6
C17 C16 H16 119.6
C18 C17 C16 121.0(6)
C18 C17 H17 119.5
C16 C17 H17 119.5
C17 C18 C19 119.5(6)
C17 C18 H18 120.2
C19 C18 H18 120.2
C20 C19 C18 119.8(6)
C20 C19 H19 120.1
C18 C19 H19 120.1
C19 C20 C15 121.3(6)
C19 C20 H20 119.4
C15 C20 H20 119.4
C38 C31 C32 121.5(5)
C38 C31 C44 119.8(5)
C32 C31 C44 118.7(5)
C37 C32 C33 118.2(5)
C37 C32 C31 121.9(5)
C33 C32 C31 119.9(5)
C34 C33 C32 120.8(5)
C34 C33 H33 119.6
C32 C33 H33 119.6
C33 C34 C35 120.0(5)
C33 C34 H34 120.0
C35 C34 H34 120.0
C36 C35 C34 120.1(5)
C36 C35 H35 120.0
C34 C35 H35 120.0
C35 C36 C37 120.6(5)
C35 C36 H36 119.7
C37 C36 H36 119.7
C36 C37 C32 120.2(5)
C36 C37 H37 119.9
C32 C37 H37 119.9
C39 C38 C43 118.9(5)
C39 C38 C31 121.4(5)
C43 C38 C31 119.7(5)
C40 C39 C38 120.1(6)
C40 C39 H39 119.9
C38 C39 H39 119.9
C39 C40 C41 120.7(6)
C39 C40 H40 119.7
C41 C40 H40 119.7
C40 C41 C42 120.8(6)
C40 C41 H41 119.6
C42 C41 H41 119.6
C43 C42 C41 119.1(6)
C43 C42 H42 120.5
C41 C42 H42 120.5
C42 C43 C38 120.5(5)
C42 C43 H43 119.7
C38 C43 H43 119.7
C49 C44 C45 119.0(5)
C49 C44 C31 120.4(5)
C45 C44 C31 120.6(5)
C46 C45 C44 120.2(5)
C46 C45 H45 119.9
C44 C45 H45 119.9
C45 C46 C47 119.6(5)
C45 C46 H46 120.2
C47 C46 H46 120.2
C48 C47 C46 120.6(5)
C48 C47 H47 119.7
C46 C47 H47 119.7
C49 C48 C47 120.2(5)
C49 C48 H48 119.9
C47 C48 H48 119.9
C48 C49 C44 120.4(5)
C48 C49 H49 119.8
C44 C49 H49 119.8
Cl22 C101 Cl21 123.4(11)
Cl22 C101 H10A 106.5
Cl21 C101 H10A 106.5
Cl22 C101 H10B 106.5
Cl21 C101 H10B 106.5
H10A C101 H10B 106.5
Cl26 C111 Cl25 101.2(12)
Cl26 C111 H11A 111.5
Cl25 C111 H11A 111.5
Cl26 C111 H11B 111.5
Cl25 C111 H11B 111.5
H11A C111 H11B 109.3
Cl31 C201 Cl32 113.4(3)
Cl31 C201 H20A 108.9
Cl32 C201 H20A 108.9
Cl31 C201 H20B 108.9
Cl32 C201 H20B 108.9
H20A C201 H20B 107.7

loop_
_geom_bond_atom_site_label_1
_geom_bond_atom_site_label_2
_geom_bond_distance
Ti1 O2 2.008(3)
Ti1 Cl2 2.2165(15)
Ti1 Cl3 2.2368(16)
Ti1 Cl1 2.2406(16)
Ti1 Cl7 2.4790(15)
Ti1 Cl8 2.5054(15)
Ti2 O1 2.000(3)
Ti2 Cl5 2.2205(16)
Ti2 Cl6 2.2273(15)
Ti2 Cl4 2.2402(16)
Ti2 Cl7 2.4836(15)
Ti2 Cl8 2.5050(15)
C1 O2 1.249(6)
C1 O1 1.262(6)
C1 C2 1.534(7)
C2 C9 1.536(7)
C2 C3 1.550(7)
C2 C15 1.559(7)
C3 C8 1.370(8)
C3 C4 1.392(7)
C4 C5 1.384(8)
C4 H4 0.9500
C5 C6 1.367(9)
C5 H5 0.9500
C6 C7 1.375(9)
C6 H6 0.9500
C7 C8 1.394(8)
C7 H7 0.9500
C8 H8 0.9500
C9 C14 1.380(8)
C9 C10 1.390(8)
C10 C11 1.391(8)
C10 H10 0.9500
C11 C12 1.379(9)
C11 H11 0.9500
C12 C13 1.374(9)
C12 H12 0.9500
C13 C14 1.387(8)
C13 H13 0.9500
C14 H14 0.9500
C15 C16 1.386(8)
C15 C20 1.401(8)
C16 C17 1.404(8)
C16 H16 0.9500
C17 C18 1.355(10)
C17 H17 0.9500
C18 C19 1.394(10)
C18 H18 0.9500
C19 C20 1.389(9)
C19 H19 0.9500
C20 H20 0.9500
C31 C38 1.432(7)
C31 C32 1.446(7)
C31 C44 1.454(7)
C32 C37 1.403(8)
C32 C33 1.413(7)
C33 C34 1.376(8)
C33 H33 0.9500
C34 C35 1.391(8)
C34 H34 0.9500
C35 C36 1.380(9)
C35 H35 0.9500
C36 C37 1.388(8)
C36 H36 0.9500
C37 H37 0.9500
C38 C39 1.406(7)
C38 C43 1.410(8)
C39 C40 1.369(9)
C39 H39 0.9500
C40 C41 1.374(9)
C40 H40 0.9500
C41 C42 1.402(9)
C41 H41 0.9500
C42 C43 1.378(8)
C42 H42 0.9500
C43 H43 0.9500
C44 C49 1.401(7)
C44 C45 1.404(7)
C45 C46 1.383(7)
C45 H45 0.9500
C46 C47 1.387(8)
C46 H46 0.9500
C47 C48 1.383(8)
C47 H47 0.9500
C48 C49 1.372(7)
C48 H48 0.9500
C49 H49 0.9500
C101 Cl22 1.671(11)
C101 Cl21 1.725(11)
C101 H10A 0.9900
C101 H10B 0.9900
C111 Cl26 1.717(13)
C111 Cl25 1.736(13)
C111 H11A 0.9900
C111 H11B 0.9900
C201 Cl31 1.728(6)
C201 Cl32 1.758(6)
C201 H20A 0.9900
C201 H20B 0.9900

loop_
_geom_torsion_atom_site_label_1
_geom_torsion_atom_site_label_2
_geom_torsion_atom_site_label_3
_geom_torsion_atom_site_label_4
_geom_torsion
O2 C1 O1 Ti2 -1.8(8)
C2 C1 O1 Ti2 -179.9(3)
O1 C1 O2 Ti1 3.2(8)
C2 C1 O2 Ti1 -178.7(3)
O2 C1 C2 C9 -124.8(5)
O1 C1 C2 C9 53.4(5)
O2 C1 C2 C3 -4.3(6)
O1 C1 C2 C3 173.9(4)
O2 C1 C2 C15 114.7(5)
O1 C1 C2 C15 -67.1(5)
C1 C2 C3 C8 -122.2(5)
C9 C2 C3 C8 -5.6(7)
C15 C2 C3 C8 117.4(6)
C1 C2 C3 C4 60.7(6)
C9 C2 C3 C4 177.3(4)
C15 C2 C3 C4 -59.7(6)
C8 C3 C4 C5 0.4(8)
C2 C3 C4 C5 177.7(5)
C3 C4 C5 C6 -0.1(9)
C4 C5 C6 C7 -1.1(10)
C5 C6 C7 C8 1.9(12)
C4 C3 C8 C7 0.4(9)
C2 C3 C8 C7 -176.7(6)
C6 C7 C8 C3 -1.6(11)
C1 C2 C9 C14 -139.1(5)
C3 C2 C9 C14 101.7(6)
C15 C2 C9 C14 -19.4(7)
C1 C2 C9 C10 41.3(6)
C3 C2 C9 C10 -77.9(6)
C15 C2 C9 C10 161.0(5)
C14 C9 C10 C11 0.2(8)
C2 C9 C10 C11 179.8(5)
C9 C10 C11 C12 -0.2(9)
C10 C11 C12 C13 -0.4(9)
C11 C12 C13 C14 0.8(9)
C10 C9 C14 C13 0.2(8)
C2 C9 C14 C13 -179.4(5)
C12 C13 C14 C9 -0.8(8)
C1 C2 C15 C16 23.5(7)
C9 C2 C15 C16 -93.2(6)
C3 C2 C15 C16 143.6(5)
C1 C2 C15 C20 -159.1(5)
C9 C2 C15 C20 84.2(6)
C3 C2 C15 C20 -39.0(6)
C20 C15 C16 C17 0.1(8)
C2 C15 C16 C17 177.6(5)
C15 C16 C17 C18 -0.2(10)
C16 C17 C18 C19 -0.5(10)
C17 C18 C19 C20 1.3(10)
C18 C19 C20 C15 -1.5(9)
C16 C15 C20 C19 0.8(8)
C2 C15 C20 C19 -176.8(5)
C38 C31 C32 C37 33.6(7)
C44 C31 C32 C37 -146.7(5)
C38 C31 C32 C33 -147.7(5)
C44 C31 C32 C33 32.0(7)
C37 C32 C33 C34 -1.2(8)
C31 C32 C33 C34 -180.0(5)
C32 C33 C34 C35 2.8(8)
C33 C34 C35 C36 -1.8(8)
C34 C35 C36 C37 -0.8(9)
C35 C36 C37 C32 2.4(8)
C33 C32 C37 C36 -1.4(8)
C31 C32 C37 C36 177.3(5)
C32 C31 C38 C39 31.6(7)
C44 C31 C38 C39 -148.0(5)
C32 C31 C38 C43 -150.0(5)
C44 C31 C38 C43 30.3(7)
C43 C38 C39 C40 -0.2(8)
C31 C38 C39 C40 178.1(5)
C38 C39 C40 C41 0.3(9)
C39 C40 C41 C42 -0.3(9)
C40 C41 C42 C43 0.1(9)
C41 C42 C43 C38 0.1(8)
C39 C38 C43 C42 0.0(8)
C31 C38 C43 C42 -178.4(5)
C38 C31 C44 C49 36.9(7)
C32 C31 C44 C49 -142.7(5)
C38 C31 C44 C45 -146.0(5)
C32 C31 C44 C45 34.3(7)
C49 C44 C45 C46 -0.4(7)
C31 C44 C45 C46 -177.5(5)
C44 C45 C46 C47 1.5(8)
C45 C46 C47 C48 -1.2(8)
C46 C47 C48 C49 -0.2(8)
C47 C48 C49 C44 1.4(8)
C45 C44 C49 C48 -1.1(7)
C31 C44 C49 C48 176.0(5)
